data_4025273
loop_
_publ_author_name
'Violeta Iosub'
'Anton R. Haberl'
'Jennifer Leung'
'Michael Tang'
'Kannan Vembaiyan'
'Masood Parvez'
'Thomas G. Back'

_publ_contact_author
;
    Masood Parvez
    Department of Chemistry
    University of Calgary
    2500 University Drive N.W.
    Calgary, Alberta, Canada T2N 1N4  
;
_publ_contact_author_email ' parvez@ucalgary.ca '
_publ_contact_author_fax ' (403)289-9488 '
_publ_contact_author_phone ' (403)220-5348 '
_publ_section_title
;
 Enantioselective Synthesis of \a-Quaternary Amino Acid Derivatives by
 Sequential Enzymatic Desymmetrization and Curtius Rearrangement of
 \a,\a-Disubstituted Malonate Diesters
;
_journal_name_full 'Journal of Organic Chemistry'
_journal_page_first 1612
_journal_page_last 1619
_journal_paper_doi 10.1021/jo902584r
_journal_volume 75
_journal_year 2010
_chemical_absolute_configuration syn
_chemical_formula_moiety 'C25 H34 N2 O3'
_chemical_formula_sum 'C25 H34 N2 O3'
_chemical_formula_weight 410.54
_chemical_name_systematic
;
 ?
;
_space_group_IT_number 19
_symmetry_cell_setting orthorhombic
_symmetry_space_group_name_Hall 'P 2ac 2ab'
_symmetry_space_group_name_H-M 'P 21 21 21'
_atom_sites_solution_hydrogens geom
_atom_sites_solution_primary direct
_atom_sites_solution_secondary difmap
_audit_creation_method SHELXL-97
_cell_angle_alpha 90.00
_cell_angle_beta 90.00
_cell_angle_gamma 90.00
_cell_formula_units_Z 8
_cell_length_a 11.5059(4)
_cell_length_b 18.5068(6)
_cell_length_c 22.2217(6)
_cell_measurement_reflns_used 32823
_cell_measurement_temperature 173(2)
_cell_measurement_theta_max 68.1
_cell_measurement_theta_min 3.1
_cell_volume 4731.8(3)
_computing_cell_refinement 'APEX2 (Bruker, 2004)'
_computing_data_collection 'APEX2 (Bruker, 2004)'
_computing_data_reduction 'SAINT & XPREP (Bruker, 2004)'
_computing_molecular_graphics 'ORTEP-3 (Farrugia, 1997)'
_computing_publication_material 'SHELXL-97 (Sheldrick, 2008)'
_computing_structure_refinement 'SHELXL-97 (Sheldrick, 2008)'
_computing_structure_solution 'SHELXS (Sheldrick, 2008)'
_diffrn_ambient_temperature 173(2)
_diffrn_measured_fraction_theta_full 0.989
_diffrn_measured_fraction_theta_max 0.989
_diffrn_measurement_device_type 'Bruker APEX2 CCD'
_diffrn_measurement_method ' \w and \f '
_diffrn_radiation_monochromator graphite
_diffrn_radiation_source 'fine-focus sealed tube'
_diffrn_radiation_type CuK\a
_diffrn_radiation_wavelength 1.54178
_diffrn_reflns_av_R_equivalents 0.1271
_diffrn_reflns_av_sigmaI/netI 0.0809
_diffrn_reflns_limit_h_max 12
_diffrn_reflns_limit_h_min -13
_diffrn_reflns_limit_k_max 18
_diffrn_reflns_limit_k_min -22
_diffrn_reflns_limit_l_max 25
_diffrn_reflns_limit_l_min -20
_diffrn_reflns_number 32823
_diffrn_reflns_theta_full 68.1
_diffrn_reflns_theta_max 68.1
_diffrn_reflns_theta_min 3.1
_diffrn_standards_number 0
_exptl_absorpt_coefficient_mu 0.596
_exptl_absorpt_correction_T_max 0.9483
_exptl_absorpt_correction_T_min 0.8900
_exptl_absorpt_correction_type multi-scan
_exptl_absorpt_process_details 'SADABS: (Bruker, 2004)'
_exptl_crystal_colour colorless
_exptl_crystal_density_diffrn 1.153
_exptl_crystal_density_method 'not measured'
_exptl_crystal_description prism
_exptl_crystal_F_000 1776
_exptl_crystal_size_max 0.20
_exptl_crystal_size_mid 0.19
_exptl_crystal_size_min 0.09
_refine_diff_density_max 0.19
_refine_diff_density_min -0.20
_refine_diff_density_rms 0.042
_refine_ls_abs_structure_details 'An absolute structure could not be established'
_refine_ls_extinction_coef 0.00152(14)
_refine_ls_extinction_expression Fc^*^=kFc[1+0.001xFc^2^\l^3^/sin(2\q)]^-1/4^
_refine_ls_extinction_method SHELXL
_refine_ls_goodness_of_fit_ref 1.019
_refine_ls_hydrogen_treatment constr
_refine_ls_matrix_type full
_refine_ls_number_parameters 548
_refine_ls_number_reflns 4754
_refine_ls_number_restraints 0
_refine_ls_restrained_S_all 1.019
_refine_ls_R_factor_all 0.0711
_refine_ls_R_factor_gt 0.0446
_refine_ls_shift/su_max 0.001
_refine_ls_shift/su_mean 0.000
_refine_ls_structure_factor_coef Fsqd
_refine_ls_weighting_details 'calc w=1/[\s^2^(Fo^2^)+(0.0233P)^2^+0.7903P] where P=(Fo^2^+2Fc^2^)/3'
_refine_ls_weighting_scheme calc
_refine_ls_wR_factor_gt 0.0986
_refine_ls_wR_factor_ref 0.1141
_reflns_number_gt 3501
_reflns_number_total 4754
_reflns_threshold_expression >2sigma(I)
_cod_data_source_file jo902584r_si_003.cif
_cod_data_source_block Compound_I
_cod_depositor_comments
;
The following automatic conversions were performed:

'_symmetry_cell_setting' value 'Orthorhombic' changed to
'orthorhombic' according to the built-in table from CIF Core
dictionary named 'cif_core.dic' version 2.4.1 from 2010-06-29.

Automatic conversion script
Id: cif_fix_values 1646 2011-03-28 12:23:43Z adriana 
;
_cod_database_code 4025273

loop_
_symmetry_equiv_pos_as_xyz
'x, y, z'
'-x+1/2, -y, z+1/2'
'-x, y+1/2, -z+1/2'
'x+1/2, -y+1/2, -z'

loop_
_atom_site_label
_atom_site_type_symbol
_atom_site_fract_x
_atom_site_fract_y
_atom_site_fract_z
_atom_site_U_iso_or_equiv
_atom_site_adp_type
_atom_site_occupancy
_atom_site_symmetry_multiplicity
_atom_site_calc_flag
_atom_site_refinement_flags
_atom_site_disorder_assembly
_atom_site_disorder_group
O1 O 0.5082(2) 0.74963(11) 0.75382(11) 0.0439(6) Uani 1 1 d . . .
O2 O 0.4002(2) 0.94384(13) 0.89166(11) 0.0492(6) Uani 1 1 d . . .
O3 O 0.3707(2) 0.85583(14) 0.95855(11) 0.0567(7) Uani 1 1 d . . .
O4 O 0.4956(2) 0.50051(11) 0.74518(10) 0.0401(5) Uani 1 1 d . . .
O5 O 0.76737(19) 0.69120(13) 0.80285(11) 0.0479(6) Uani 1 1 d . . .
O6 O 0.8818(2) 0.60086(13) 0.83451(11) 0.0478(6) Uani 1 1 d . . .
N1 N 0.5355(2) 0.85904(15) 0.71000(12) 0.0391(7) Uani 1 1 d . . .
H1N H 0.5328 0.9063 0.7143 0.047 Uiso 1 1 calc R . .
N2 N 0.4625(2) 0.85323(14) 0.80526(12) 0.0397(7) Uani 1 1 d . . .
H2N H 0.4504 0.9000 0.8020 0.048 Uiso 1 1 calc R . .
N3 N 0.4146(2) 0.61122(14) 0.73053(11) 0.0363(6) Uani 1 1 d . . .
H3N H 0.4238 0.6583 0.7332 0.044 Uiso 1 1 calc R . .
N4 N 0.5959(2) 0.60289(14) 0.77102(12) 0.0371(6) Uani 1 1 d . . .
H4N H 0.5926 0.6502 0.7741 0.044 Uiso 1 1 calc R . .
C1 C 0.6678(3) 0.87939(19) 0.62826(15) 0.0432(8) Uani 1 1 d . . .
C2 C 0.6458(4) 0.9249(2) 0.58148(17) 0.0580(11) Uani 1 1 d . . .
H2 H 0.5727 0.9228 0.5617 0.070 Uiso 1 1 calc R . .
C3 C 0.7310(5) 0.9757(2) 0.5618(2) 0.0696(13) Uani 1 1 d . . .
H3 H 0.7138 1.0078 0.5297 0.084 Uiso 1 1 calc R . .
C4 C 0.8357(4) 0.9780(2) 0.5887(2) 0.0666(13) Uani 1 1 d . . .
H4 H 0.8912 1.0124 0.5754 0.080 Uiso 1 1 calc R . .
C5 C 0.8651(4) 0.9309(2) 0.63584(18) 0.0540(10) Uani 1 1 d . . .
C6 C 0.9767(4) 0.9309(2) 0.6627(2) 0.0695(13) Uani 1 1 d . . .
H6 H 1.0337 0.9641 0.6489 0.083 Uiso 1 1 calc R . .
C7 C 1.0037(4) 0.8843(3) 0.7077(2) 0.0710(13) Uani 1 1 d . . .
H7 H 1.0789 0.8853 0.7253 0.085 Uiso 1 1 calc R . .
C8 C 0.9202(4) 0.8345(2) 0.72821(18) 0.0602(11) Uani 1 1 d . . .
H8 H 0.9396 0.8015 0.7593 0.072 Uiso 1 1 calc R . .
C9 C 0.8116(3) 0.8333(2) 0.70376(16) 0.0477(9) Uani 1 1 d . . .
H9 H 0.7557 0.8003 0.7191 0.057 Uiso 1 1 calc R . .
C10 C 0.7799(3) 0.88019(18) 0.65602(15) 0.0438(8) Uani 1 1 d . . .
C11 C 0.5760(3) 0.82925(19) 0.65229(14) 0.0433(8) Uani 1 1 d . . .
H11 H 0.6136 0.7816 0.6606 0.052 Uiso 1 1 calc R . .
C12 C 0.4724(4) 0.8160(2) 0.61099(19) 0.0650(12) Uani 1 1 d . . .
H12A H 0.4998 0.7970 0.5724 0.078 Uiso 1 1 calc R . .
H12B H 0.4309 0.8615 0.6043 0.078 Uiso 1 1 calc R . .
H12C H 0.4199 0.7809 0.6297 0.078 Uiso 1 1 calc R . .
C13 C 0.5027(3) 0.81763(17) 0.75620(15) 0.0371(7) Uani 1 1 d . . .
C14 C 0.4379(3) 0.81907(18) 0.86333(15) 0.0405(8) Uani 1 1 d . . .
C15 C 0.3379(3) 0.76436(19) 0.85819(18) 0.0509(10) Uani 1 1 d . . .
H15A H 0.3652 0.7221 0.8348 0.061 Uiso 1 1 calc R . .
H15B H 0.3173 0.7472 0.8990 0.061 Uiso 1 1 calc R . .
C16 C 0.2293(3) 0.7946(2) 0.8282(2) 0.0738(13) Uani 1 1 d . . .
H16A H 0.1694 0.7570 0.8265 0.089 Uiso 1 1 calc R . .
H16B H 0.2482 0.8105 0.7873 0.089 Uiso 1 1 calc R . .
H16C H 0.2003 0.8358 0.8516 0.089 Uiso 1 1 calc R . .
C17 C 0.4013(3) 0.8806(2) 0.90440(15) 0.0423(8) Uani 1 1 d . . .
C18 C 0.3381(4) 0.9098(2) 1.00178(18) 0.0737(13) Uani 1 1 d . . .
H18A H 0.3235 0.8868 1.0408 0.088 Uiso 1 1 calc R . .
H18B H 0.2675 0.9345 0.9881 0.088 Uiso 1 1 calc R . .
H18C H 0.4012 0.9451 1.0059 0.088 Uiso 1 1 calc R . .
C19 C 0.5458(3) 0.78258(18) 0.89107(16) 0.0423(8) Uani 1 1 d . . .
H19A H 0.5192 0.7522 0.9250 0.051 Uiso 1 1 calc R . .
H19B H 0.5789 0.7497 0.8604 0.051 Uiso 1 1 calc R . .
C20 C 0.6446(3) 0.83068(19) 0.91422(15) 0.0435(8) Uani 1 1 d . . .
H20 H 0.6106 0.8659 0.9435 0.052 Uiso 1 1 calc R . .
C21 C 0.7327(3) 0.7836(2) 0.94827(17) 0.0545(10) Uani 1 1 d . . .
H21A H 0.6932 0.7603 0.9828 0.065 Uiso 1 1 calc R . .
H21B H 0.7605 0.7448 0.9212 0.065 Uiso 1 1 calc R . .
C22 C 0.8362(4) 0.8257(2) 0.9712(2) 0.0718(13) Uani 1 1 d . . .
H22A H 0.8100 0.8600 1.0026 0.086 Uiso 1 1 calc R . .
H22B H 0.8922 0.7919 0.9899 0.086 Uiso 1 1 calc R . .
C23 C 0.8962(4) 0.8670(2) 0.9217(2) 0.0722(13) Uani 1 1 d . . .
H23A H 0.9305 0.8326 0.8925 0.087 Uiso 1 1 calc R . .
H23B H 0.9601 0.8963 0.9389 0.087 Uiso 1 1 calc R . .
C24 C 0.8111(3) 0.9160(2) 0.8896(2) 0.0642(12) Uani 1 1 d . . .
H24A H 0.8511 0.9406 0.8559 0.077 Uiso 1 1 calc R . .
H24B H 0.7832 0.9535 0.9179 0.077 Uiso 1 1 calc R . .
C25 C 0.7070(3) 0.8736(2) 0.86522(17) 0.0504(9) Uani 1 1 d . . .
H25A H 0.6514 0.9077 0.8465 0.061 Uiso 1 1 calc R . .
H25B H 0.7342 0.8399 0.8336 0.061 Uiso 1 1 calc R . .
C26 C 0.2647(3) 0.63225(18) 0.65603(15) 0.0405(8) Uani 1 1 d . . .
C27 C 0.1711(3) 0.6772(2) 0.66257(18) 0.0527(10) Uani 1 1 d . . .
H27 H 0.1293 0.6769 0.6994 0.063 Uiso 1 1 calc R . .
C28 C 0.1349(4) 0.7243(2) 0.6159(2) 0.0632(12) Uani 1 1 d . . .
H28 H 0.0711 0.7561 0.6223 0.076 Uiso 1 1 d R . .
C29 C 0.1938(4) 0.7260(2) 0.56305(19) 0.0606(11) Uani 1 1 d . . .
H29 H 0.1687 0.7573 0.5318 0.073 Uiso 1 1 calc R . .
C30 C 0.2921(3) 0.6815(2) 0.55416(16) 0.0476(9) Uani 1 1 d . . .
C31 C 0.3587(4) 0.6856(2) 0.50034(17) 0.0561(11) Uani 1 1 d . . .
H31 H 0.3343 0.7168 0.4688 0.067 Uiso 1 1 calc R . .
C32 C 0.4562(4) 0.6458(2) 0.49349(17) 0.0598(11) Uani 1 1 d . . .
H32 H 0.5013 0.6506 0.4579 0.072 Uiso 1 1 calc R . .
C33 C 0.4912(3) 0.5977(2) 0.53841(16) 0.0531(10) Uani 1 1 d . . .
H33 H 0.5590 0.5693 0.5327 0.064 Uiso 1 1 calc R . .
C34 C 0.4286(3) 0.5912(2) 0.59057(16) 0.0454(9) Uani 1 1 d . . .
H34 H 0.4527 0.5576 0.6204 0.054 Uiso 1 1 calc R . .
C35 C 0.3284(3) 0.63391(18) 0.60051(15) 0.0408(8) Uani 1 1 d . . .
C36 C 0.3055(3) 0.58279(19) 0.70632(15) 0.0406(8) Uani 1 1 d . . .
H36 H 0.3230 0.5347 0.6879 0.049 Uiso 1 1 calc R . .
C37 C 0.2186(3) 0.5704(2) 0.75668(18) 0.0601(11) Uani 1 1 d . . .
H37A H 0.1455 0.5523 0.7397 0.072 Uiso 1 1 calc R . .
H37B H 0.2041 0.6160 0.7778 0.072 Uiso 1 1 calc R . .
H37C H 0.2499 0.5348 0.7851 0.072 Uiso 1 1 calc R . .
C38 C 0.5013(3) 0.56767(17) 0.74883(14) 0.0344(7) Uani 1 1 d . . .
C39 C 0.7029(3) 0.56656(17) 0.79012(14) 0.0377(8) Uani 1 1 d . . .
C40 C 0.6802(3) 0.51505(19) 0.84285(15) 0.0465(9) Uani 1 1 d . . .
H40A H 0.6405 0.4713 0.8275 0.056 Uiso 1 1 calc R . .
H40B H 0.7556 0.4998 0.8602 0.056 Uiso 1 1 calc R . .
C41 C 0.6065(3) 0.5486(2) 0.89219(16) 0.0582(11) Uani 1 1 d . . .
H41A H 0.6052 0.5164 0.9272 0.070 Uiso 1 1 calc R . .
H41B H 0.5270 0.5556 0.8774 0.070 Uiso 1 1 calc R . .
H41C H 0.6396 0.5953 0.9038 0.070 Uiso 1 1 calc R . .
C42 C 0.7835(3) 0.62721(18) 0.80942(14) 0.0381(8) Uani 1 1 d . . .
C43 C 0.9698(3) 0.6535(2) 0.84818(19) 0.0572(10) Uani 1 1 d . . .
H43A H 1.0398 0.6288 0.8626 0.069 Uiso 1 1 calc R . .
H43B H 0.9411 0.6863 0.8794 0.069 Uiso 1 1 calc R . .
H43C H 0.9884 0.6811 0.8118 0.069 Uiso 1 1 calc R . .
C44 C 0.7634(3) 0.52603(17) 0.73792(15) 0.0409(8) Uani 1 1 d . . .
H44A H 0.8247 0.4951 0.7557 0.049 Uiso 1 1 calc R . .
H44B H 0.7053 0.4934 0.7194 0.049 Uiso 1 1 calc R . .
C45 C 0.8194(3) 0.57018(18) 0.68715(15) 0.0426(8) Uani 1 1 d . . .
H45 H 0.8783 0.6031 0.7057 0.051 Uiso 1 1 calc R . .
C46 C 0.8838(3) 0.5187(2) 0.64428(17) 0.0521(10) Uani 1 1 d . . .
H46A H 0.9448 0.4928 0.6671 0.063 Uiso 1 1 calc R . .
H46B H 0.8283 0.4824 0.6288 0.063 Uiso 1 1 calc R . .
C47 C 0.9396(4) 0.5575(2) 0.59150(19) 0.0617(11) Uani 1 1 d . . .
H47A H 0.9735 0.5214 0.5637 0.074 Uiso 1 1 calc R . .
H47B H 1.0035 0.5885 0.6064 0.074 Uiso 1 1 calc R . .
C48 C 0.8525(4) 0.6037(2) 0.55751(17) 0.0647(12) Uani 1 1 d . . .
H48A H 0.8933 0.6314 0.5258 0.078 Uiso 1 1 calc R . .
H48B H 0.7946 0.5721 0.5377 0.078 Uiso 1 1 calc R . .
C49 C 0.7908(4) 0.6556(2) 0.59956(17) 0.0591(11) Uani 1 1 d . . .
H49A H 0.7307 0.6823 0.5768 0.071 Uiso 1 1 calc R . .
H49B H 0.8475 0.6911 0.6152 0.071 Uiso 1 1 calc R . .
C50 C 0.7337(3) 0.6167(2) 0.65222(16) 0.0494(9) Uani 1 1 d . . .
H50A H 0.6992 0.6529 0.6797 0.059 Uiso 1 1 calc R . .
H50B H 0.6700 0.5858 0.6369 0.059 Uiso 1 1 calc R . .

loop_
_atom_site_aniso_label
_atom_site_aniso_U_11
_atom_site_aniso_U_22
_atom_site_aniso_U_33
_atom_site_aniso_U_23
_atom_site_aniso_U_13
_atom_site_aniso_U_12
O1 0.0534(14) 0.0253(12) 0.0529(14) -0.0004(11) -0.0039(12) -0.0013(10)
O2 0.0639(17) 0.0381(15) 0.0457(14) 0.0039(12) 0.0065(13) 0.0063(12)
O3 0.0738(18) 0.0492(16) 0.0471(15) 0.0074(12) 0.0207(13) 0.0089(13)
O4 0.0483(13) 0.0264(12) 0.0457(13) -0.0006(10) -0.0018(11) -0.0015(9)
O5 0.0459(14) 0.0353(14) 0.0624(16) -0.0034(12) -0.0060(12) -0.0029(11)
O6 0.0425(14) 0.0442(15) 0.0566(15) 0.0019(12) -0.0108(12) -0.0049(11)
N1 0.0521(18) 0.0277(15) 0.0375(15) -0.0004(12) 0.0044(13) -0.0023(12)
N2 0.0501(17) 0.0281(15) 0.0407(16) 0.0023(13) 0.0015(13) 0.0005(12)
N3 0.0392(16) 0.0262(14) 0.0436(16) 0.0020(12) -0.0068(13) -0.0018(11)
N4 0.0407(16) 0.0276(15) 0.0429(15) 0.0004(12) -0.0034(13) 0.0016(12)
C1 0.057(2) 0.039(2) 0.0334(18) -0.0044(15) 0.0071(16) 0.0046(16)
C2 0.074(3) 0.052(3) 0.048(2) 0.0051(19) 0.009(2) 0.012(2)
C3 0.100(4) 0.049(3) 0.060(3) 0.017(2) 0.026(3) 0.016(2)
C4 0.083(3) 0.045(2) 0.071(3) -0.002(2) 0.039(3) -0.006(2)
C5 0.068(3) 0.038(2) 0.057(2) -0.0082(19) 0.021(2) -0.0051(18)
C6 0.060(3) 0.056(3) 0.092(3) -0.026(3) 0.018(3) -0.019(2)
C7 0.056(3) 0.066(3) 0.091(3) -0.019(3) -0.005(2) -0.007(2)
C8 0.065(3) 0.058(3) 0.057(2) -0.007(2) -0.009(2) -0.004(2)
C9 0.054(2) 0.045(2) 0.044(2) -0.0061(17) -0.0027(18) -0.0053(17)
C10 0.055(2) 0.0367(19) 0.0393(19) -0.0083(16) 0.0091(17) -0.0026(16)
C11 0.053(2) 0.038(2) 0.0385(19) -0.0079(16) 0.0002(16) -0.0009(16)
C12 0.069(3) 0.068(3) 0.058(2) -0.015(2) -0.011(2) -0.007(2)
C13 0.0362(18) 0.0305(18) 0.0447(19) 0.0013(15) -0.0072(15) 0.0004(14)
C14 0.046(2) 0.0332(19) 0.0420(19) 0.0021(15) 0.0052(15) 0.0014(15)
C15 0.050(2) 0.041(2) 0.061(2) 0.0035(18) 0.0064(19) -0.0088(17)
C16 0.047(2) 0.067(3) 0.107(4) 0.011(3) -0.010(2) -0.012(2)
C17 0.039(2) 0.044(2) 0.044(2) 0.0085(16) 0.0051(16) 0.0034(15)
C18 0.104(4) 0.068(3) 0.049(2) -0.002(2) 0.026(2) 0.015(3)
C19 0.047(2) 0.038(2) 0.0425(19) 0.0075(16) 0.0026(16) -0.0004(15)
C20 0.047(2) 0.043(2) 0.0407(19) 0.0037(17) -0.0048(16) 0.0009(16)
C21 0.061(3) 0.051(2) 0.052(2) 0.0108(19) -0.0095(19) 0.0034(19)
C22 0.078(3) 0.065(3) 0.072(3) 0.009(2) -0.032(2) 0.003(2)
C23 0.061(3) 0.067(3) 0.089(3) 0.015(3) -0.025(2) -0.011(2)
C24 0.059(3) 0.056(3) 0.078(3) 0.014(2) -0.020(2) -0.017(2)
C25 0.052(2) 0.047(2) 0.053(2) 0.0076(18) -0.0070(18) -0.0069(17)
C26 0.039(2) 0.0361(19) 0.046(2) 0.0019(16) -0.0097(16) -0.0036(15)
C27 0.044(2) 0.055(2) 0.059(2) -0.002(2) -0.0051(19) 0.0022(18)
C28 0.056(3) 0.054(3) 0.079(3) -0.001(2) -0.018(2) 0.014(2)
C29 0.067(3) 0.050(2) 0.065(3) 0.007(2) -0.024(2) 0.000(2)
C30 0.052(2) 0.041(2) 0.049(2) 0.0018(17) -0.0151(18) -0.0071(17)
C31 0.082(3) 0.044(2) 0.042(2) 0.0071(18) -0.015(2) -0.014(2)
C32 0.081(3) 0.057(3) 0.041(2) -0.004(2) 0.002(2) -0.023(2)
C33 0.059(2) 0.056(3) 0.044(2) -0.0045(19) 0.0002(19) -0.003(2)
C34 0.046(2) 0.047(2) 0.043(2) 0.0003(17) -0.0042(16) -0.0034(17)
C35 0.041(2) 0.037(2) 0.0446(19) 0.0004(16) -0.0086(16) -0.0042(15)
C36 0.0381(19) 0.040(2) 0.0434(19) 0.0039(16) -0.0010(16) -0.0045(15)
C37 0.052(2) 0.067(3) 0.062(2) 0.012(2) 0.008(2) -0.0073(19)
C38 0.0401(18) 0.0336(19) 0.0295(16) 0.0007(14) 0.0021(14) -0.0043(14)
C39 0.0398(19) 0.0336(18) 0.0397(18) 0.0028(15) -0.0050(15) -0.0004(14)
C40 0.048(2) 0.046(2) 0.045(2) 0.0117(17) -0.0068(17) -0.0075(16)
C41 0.057(3) 0.076(3) 0.042(2) 0.012(2) -0.0057(19) -0.013(2)
C42 0.0394(19) 0.040(2) 0.0350(18) 0.0017(15) -0.0002(15) 0.0029(15)
C43 0.044(2) 0.057(3) 0.071(3) -0.001(2) -0.008(2) -0.0080(17)
C44 0.044(2) 0.0332(19) 0.046(2) 0.0007(15) -0.0036(16) 0.0057(15)
C45 0.039(2) 0.040(2) 0.048(2) -0.0026(17) -0.0001(16) -0.0011(15)
C46 0.050(2) 0.049(2) 0.058(2) -0.0048(19) 0.0058(18) 0.0036(17)
C47 0.061(3) 0.061(3) 0.063(3) -0.009(2) 0.014(2) -0.001(2)
C48 0.075(3) 0.068(3) 0.052(2) 0.001(2) 0.015(2) -0.005(2)
C49 0.068(3) 0.053(3) 0.056(2) 0.012(2) 0.012(2) -0.002(2)
C50 0.055(2) 0.045(2) 0.048(2) 0.0094(17) 0.0048(18) 0.0047(17)

loop_
_atom_type_symbol
_atom_type_description
_atom_type_scat_dispersion_real
_atom_type_scat_dispersion_imag
_atom_type_scat_source
C C 0.0181 0.0091 'International Tables Vol C Tables 4.2.6.8 and 6.1.1.4'
H H 0.0000 0.0000 'International Tables Vol C Tables 4.2.6.8 and 6.1.1.4'
N N 0.0311 0.0180 'International Tables Vol C Tables 4.2.6.8 and 6.1.1.4'
O O 0.0492 0.0322 'International Tables Vol C Tables 4.2.6.8 and 6.1.1.4'

loop_
_geom_angle_atom_site_label_1
_geom_angle_atom_site_label_2
_geom_angle_atom_site_label_3
_geom_angle
_geom_angle_site_symmetry_1
_geom_angle_site_symmetry_3
_geom_angle_publ_flag
C17 O3 C18 115.6(3) . . ?
C42 O6 C43 115.6(3) . . ?
C13 N1 C11 123.0(3) . . ?
C13 N1 H1N 118.5 . . ?
C11 N1 H1N 118.5 . . ?
C13 N2 C14 124.4(3) . . ?
C13 N2 H2N 117.8 . . ?
C14 N2 H2N 117.8 . . ?
C38 N3 C36 122.1(3) . . ?
C38 N3 H3N 118.9 . . ?
C36 N3 H3N 118.9 . . ?
C38 N4 C39 123.9(3) . . ?
C38 N4 H4N 118.1 . . ?
C39 N4 H4N 118.1 . . ?
C2 C1 C10 119.4(3) . . ?
C2 C1 C11 121.5(3) . . ?
C10 C1 C11 119.1(3) . . ?
C1 C2 C3 120.9(4) . . ?
C1 C2 H2 119.5 . . ?
C3 C2 H2 119.5 . . ?
C4 C3 C2 120.0(4) . . ?
C4 C3 H3 120.0 . . ?
C2 C3 H3 120.0 . . ?
C3 C4 C5 121.8(4) . . ?
C3 C4 H4 119.1 . . ?
C5 C4 H4 119.1 . . ?
C4 C5 C6 122.2(4) . . ?
C4 C5 C10 118.5(4) . . ?
C6 C5 C10 119.3(4) . . ?
C7 C6 C5 121.2(4) . . ?
C7 C6 H6 119.4 . . ?
C5 C6 H6 119.4 . . ?
C6 C7 C8 119.9(4) . . ?
C6 C7 H7 120.0 . . ?
C8 C7 H7 120.0 . . ?
C9 C8 C7 120.5(4) . . ?
C9 C8 H8 119.8 . . ?
C7 C8 H8 119.8 . . ?
C8 C9 C10 121.6(4) . . ?
C8 C9 H9 119.2 . . ?
C10 C9 H9 119.2 . . ?
C9 C10 C5 117.4(4) . . ?
C9 C10 C1 123.2(3) . . ?
C5 C10 C1 119.3(3) . . ?
N1 C11 C1 107.5(3) . . ?
N1 C11 C12 109.7(3) . . ?
C1 C11 C12 115.8(3) . . ?
N1 C11 H11 107.9 . . ?
C1 C11 H11 107.9 . . ?
C12 C11 H11 107.9 . . ?
C11 C12 H12A 109.5 . . ?
C11 C12 H12B 109.5 . . ?
H12A C12 H12B 109.5 . . ?
C11 C12 H12C 109.5 . . ?
H12A C12 H12C 109.5 . . ?
H12B C12 H12C 109.5 . . ?
O1 C13 N1 121.7(3) . . ?
O1 C13 N2 122.4(3) . . ?
N1 C13 N2 115.8(3) . . ?
N2 C14 C17 105.0(3) . . ?
N2 C14 C15 111.3(3) . . ?
C17 C14 C15 109.4(3) . . ?
N2 C14 C19 112.6(3) . . ?
C17 C14 C19 108.1(3) . . ?
C15 C14 C19 110.1(3) . . ?
C16 C15 C14 113.9(3) . . ?
C16 C15 H15A 108.8 . . ?
C14 C15 H15A 108.8 . . ?
C16 C15 H15B 108.8 . . ?
C14 C15 H15B 108.8 . . ?
H15A C15 H15B 107.7 . . ?
C15 C16 H16A 109.5 . . ?
C15 C16 H16B 109.5 . . ?
H16A C16 H16B 109.5 . . ?
C15 C16 H16C 109.5 . . ?
H16A C16 H16C 109.5 . . ?
H16B C16 H16C 109.5 . . ?
O2 C17 O3 122.9(3) . . ?
O2 C17 C14 126.2(3) . . ?
O3 C17 C14 110.9(3) . . ?
O3 C18 H18A 109.5 . . ?
O3 C18 H18B 109.5 . . ?
H18A C18 H18B 109.5 . . ?
O3 C18 H18C 109.5 . . ?
H18A C18 H18C 109.5 . . ?
H18B C18 H18C 109.5 . . ?
C20 C19 C14 118.5(3) . . ?
C20 C19 H19A 107.7 . . ?
C14 C19 H19A 107.7 . . ?
C20 C19 H19B 107.7 . . ?
C14 C19 H19B 107.7 . . ?
H19A C19 H19B 107.1 . . ?
C25 C20 C19 114.3(3) . . ?
C25 C20 C21 109.6(3) . . ?
C19 C20 C21 109.0(3) . . ?
C25 C20 H20 107.9 . . ?
C19 C20 H20 107.9 . . ?
C21 C20 H20 107.9 . . ?
C22 C21 C20 113.1(3) . . ?
C22 C21 H21A 109.0 . . ?
C20 C21 H21A 109.0 . . ?
C22 C21 H21B 109.0 . . ?
C20 C21 H21B 109.0 . . ?
H21A C21 H21B 107.8 . . ?
C23 C22 C21 112.1(4) . . ?
C23 C22 H22A 109.2 . . ?
C21 C22 H22A 109.2 . . ?
C23 C22 H22B 109.2 . . ?
C21 C22 H22B 109.2 . . ?
H22A C22 H22B 107.9 . . ?
C22 C23 C24 110.5(4) . . ?
C22 C23 H23A 109.5 . . ?
C24 C23 H23A 109.5 . . ?
C22 C23 H23B 109.5 . . ?
C24 C23 H23B 109.5 . . ?
H23A C23 H23B 108.1 . . ?
C23 C24 C25 111.4(3) . . ?
C23 C24 H24A 109.3 . . ?
C25 C24 H24A 109.3 . . ?
C23 C24 H24B 109.3 . . ?
C25 C24 H24B 109.3 . . ?
H24A C24 H24B 108.0 . . ?
C20 C25 C24 112.5(3) . . ?
C20 C25 H25A 109.1 . . ?
C24 C25 H25A 109.1 . . ?
C20 C25 H25B 109.1 . . ?
C24 C25 H25B 109.1 . . ?
H25A C25 H25B 107.8 . . ?
C27 C26 C35 118.7(3) . . ?
C27 C26 C36 122.1(3) . . ?
C35 C26 C36 119.2(3) . . ?
C26 C27 C28 121.8(4) . . ?
C26 C27 H27 119.1 . . ?
C28 C27 H27 119.1 . . ?
C29 C28 C27 120.1(4) . . ?
C29 C28 H28 120.1 . . ?
C27 C28 H28 119.8 . . ?
C28 C29 C30 120.5(4) . . ?
C28 C29 H29 119.7 . . ?
C30 C29 H29 119.7 . . ?
C29 C30 C35 119.7(4) . . ?
C29 C30 C31 121.2(4) . . ?
C35 C30 C31 119.0(4) . . ?
C32 C31 C30 120.9(4) . . ?
C32 C31 H31 119.6 . . ?
C30 C31 H31 119.6 . . ?
C31 C32 C33 120.4(4) . . ?
C31 C32 H32 119.8 . . ?
C33 C32 H32 119.8 . . ?
C34 C33 C32 120.7(4) . . ?
C34 C33 H33 119.7 . . ?
C32 C33 H33 119.7 . . ?
C33 C34 C35 120.7(3) . . ?
C33 C34 H34 119.7 . . ?
C35 C34 H34 119.7 . . ?
C34 C35 C30 118.3(3) . . ?
C34 C35 C26 122.6(3) . . ?
C30 C35 C26 119.2(3) . . ?
N3 C36 C37 110.4(3) . . ?
N3 C36 C26 108.6(3) . . ?
C37 C36 C26 115.5(3) . . ?
N3 C36 H36 107.4 . . ?
C37 C36 H36 107.4 . . ?
C26 C36 H36 107.4 . . ?
C36 C37 H37A 109.5 . . ?
C36 C37 H37B 109.5 . . ?
H37A C37 H37B 109.5 . . ?
C36 C37 H37C 109.5 . . ?
H37A C37 H37C 109.5 . . ?
H37B C37 H37C 109.5 . . ?
O4 C38 N3 122.6(3) . . ?
O4 C38 N4 122.9(3) . . ?
N3 C38 N4 114.6(3) . . ?
N4 C39 C42 104.8(3) . . ?
N4 C39 C40 111.3(3) . . ?
C42 C39 C40 110.4(3) . . ?
N4 C39 C44 112.6(3) . . ?
C42 C39 C44 107.1(3) . . ?
C40 C39 C44 110.4(3) . . ?
C41 C40 C39 113.1(3) . . ?
C41 C40 H40A 109.0 . . ?
C39 C40 H40A 109.0 . . ?
C41 C40 H40B 109.0 . . ?
C39 C40 H40B 109.0 . . ?
H40A C40 H40B 107.8 . . ?
C40 C41 H41A 109.5 . . ?
C40 C41 H41B 109.5 . . ?
H41A C41 H41B 109.5 . . ?
C40 C41 H41C 109.5 . . ?
H41A C41 H41C 109.5 . . ?
H41B C41 H41C 109.5 . . ?
O5 C42 O6 122.2(3) . . ?
O5 C42 C39 126.6(3) . . ?
O6 C42 C39 111.2(3) . . ?
O6 C43 H43A 109.5 . . ?
O6 C43 H43B 109.5 . . ?
H43A C43 H43B 109.5 . . ?
O6 C43 H43C 109.5 . . ?
H43A C43 H43C 109.5 . . ?
H43B C43 H43C 109.5 . . ?
C45 C44 C39 118.8(3) . . ?
C45 C44 H44A 107.6 . . ?
C39 C44 H44A 107.6 . . ?
C45 C44 H44B 107.6 . . ?
C39 C44 H44B 107.6 . . ?
H44A C44 H44B 107.0 . . ?
C50 C45 C44 113.9(3) . . ?
C50 C45 C46 110.3(3) . . ?
C44 C45 C46 109.2(3) . . ?
C50 C45 H45 107.8 . . ?
C44 C45 H45 107.8 . . ?
C46 C45 H45 107.8 . . ?
C47 C46 C45 113.0(3) . . ?
C47 C46 H46A 109.0 . . ?
C45 C46 H46A 109.0 . . ?
C47 C46 H46B 109.0 . . ?
C45 C46 H46B 109.0 . . ?
H46A C46 H46B 107.8 . . ?
C46 C47 C48 111.8(3) . . ?
C46 C47 H47A 109.3 . . ?
C48 C47 H47A 109.3 . . ?
C46 C47 H47B 109.3 . . ?
C48 C47 H47B 109.3 . . ?
H47A C47 H47B 107.9 . . ?
C49 C48 C47 111.1(3) . . ?
C49 C48 H48A 109.4 . . ?
C47 C48 H48A 109.4 . . ?
C49 C48 H48B 109.4 . . ?
C47 C48 H48B 109.4 . . ?
H48A C48 H48B 108.0 . . ?
C48 C49 C50 112.1(3) . . ?
C48 C49 H49A 109.2 . . ?
C50 C49 H49A 109.2 . . ?
C48 C49 H49B 109.2 . . ?
C50 C49 H49B 109.2 . . ?
H49A C49 H49B 107.9 . . ?
C45 C50 C49 112.3(3) . . ?
C45 C50 H50A 109.1 . . ?
C49 C50 H50A 109.1 . . ?
C45 C50 H50B 109.1 . . ?
C49 C50 H50B 109.1 . . ?
H50A C50 H50B 107.9 . . ?

loop_
_geom_bond_atom_site_label_1
_geom_bond_atom_site_label_2
_geom_bond_distance
_geom_bond_site_symmetry_2
_geom_bond_publ_flag
O1 C13 1.261(4) . ?
O2 C17 1.203(4) . ?
O3 C17 1.335(4) . ?
O3 C18 1.436(4) . ?
O4 C38 1.247(4) . ?
O5 C42 1.208(4) . ?
O6 C42 1.352(4) . ?
O6 C43 1.437(4) . ?
N1 C13 1.336(4) . ?
N1 C11 1.472(4) . ?
N1 H1N 0.8800 . ?
N2 C13 1.355(4) . ?
N2 C14 1.464(4) . ?
N2 H2N 0.8800 . ?
N3 C38 1.345(4) . ?
N3 C36 1.463(4) . ?
N3 H3N 0.8800 . ?
N4 C38 1.361(4) . ?
N4 C39 1.465(4) . ?
N4 H4N 0.8800 . ?
C1 C2 1.361(5) . ?
C1 C10 1.430(5) . ?
C1 C11 1.504(5) . ?
C2 C3 1.427(6) . ?
C2 H2 0.9500 . ?
C3 C4 1.345(7) . ?
C3 H3 0.9500 . ?
C4 C5 1.405(6) . ?
C4 H4 0.9500 . ?
C5 C6 1.416(6) . ?
C5 C10 1.429(5) . ?
C6 C7 1.355(6) . ?
C6 H6 0.9500 . ?
C7 C8 1.408(6) . ?
C7 H7 0.9500 . ?
C8 C9 1.363(5) . ?
C8 H8 0.9500 . ?
C9 C10 1.418(5) . ?
C9 H9 0.9500 . ?
C11 C12 1.524(5) . ?
C11 H11 1.0000 . ?
C12 H12A 0.9800 . ?
C12 H12B 0.9800 . ?
C12 H12C 0.9800 . ?
C14 C17 1.519(5) . ?
C14 C15 1.536(5) . ?
C14 C19 1.543(5) . ?
C15 C16 1.523(5) . ?
C15 H15A 0.9900 . ?
C15 H15B 0.9900 . ?
C16 H16A 0.9800 . ?
C16 H16B 0.9800 . ?
C16 H16C 0.9800 . ?
C18 H18A 0.9800 . ?
C18 H18B 0.9800 . ?
C18 H18C 0.9800 . ?
C19 C20 1.532(5) . ?
C19 H19A 0.9900 . ?
C19 H19B 0.9900 . ?
C20 C25 1.527(5) . ?
C20 C21 1.537(5) . ?
C20 H20 1.0000 . ?
C21 C22 1.511(6) . ?
C21 H21A 0.9900 . ?
C21 H21B 0.9900 . ?
C22 C23 1.508(6) . ?
C22 H22A 0.9900 . ?
C22 H22B 0.9900 . ?
C23 C24 1.513(6) . ?
C23 H23A 0.9900 . ?
C23 H23B 0.9900 . ?
C24 C25 1.531(5) . ?
C24 H24A 0.9900 . ?
C24 H24B 0.9900 . ?
C25 H25A 0.9900 . ?
C25 H25B 0.9900 . ?
C26 C27 1.369(5) . ?
C26 C35 1.435(5) . ?
C26 C36 1.519(4) . ?
C27 C28 1.417(5) . ?
C27 H27 0.9500 . ?
C28 C29 1.356(6) . ?
C28 H28 0.9518 . ?
C29 C30 1.413(6) . ?
C29 H29 0.9500 . ?
C30 C35 1.418(5) . ?
C30 C31 1.422(5) . ?
C31 C32 1.351(6) . ?
C31 H31 0.9500 . ?
C32 C33 1.396(5) . ?
C32 H32 0.9500 . ?
C33 C34 1.370(5) . ?
C33 H33 0.9500 . ?
C34 C35 1.415(5) . ?
C34 H34 0.9500 . ?
C36 C37 1.519(5) . ?
C36 H36 1.0000 . ?
C37 H37A 0.9800 . ?
C37 H37B 0.9800 . ?
C37 H37C 0.9800 . ?
C39 C42 1.518(5) . ?
C39 C40 1.533(4) . ?
C39 C44 1.547(5) . ?
C40 C41 1.519(5) . ?
C40 H40A 0.9900 . ?
C40 H40B 0.9900 . ?
C41 H41A 0.9800 . ?
C41 H41B 0.9800 . ?
C41 H41C 0.9800 . ?
C43 H43A 0.9800 . ?
C43 H43B 0.9800 . ?
C43 H43C 0.9800 . ?
C44 C45 1.535(5) . ?
C44 H44A 0.9900 . ?
C44 H44B 0.9900 . ?
C45 C50 1.522(5) . ?
C45 C46 1.537(5) . ?
C45 H45 1.0000 . ?
C46 C47 1.517(5) . ?
C46 H46A 0.9900 . ?
C46 H46B 0.9900 . ?
C47 C48 1.519(6) . ?
C47 H47A 0.9900 . ?
C47 H47B 0.9900 . ?
C48 C49 1.516(5) . ?
C48 H48A 0.9900 . ?
C48 H48B 0.9900 . ?
C49 C50 1.523(5) . ?
C49 H49A 0.9900 . ?
C49 H49B 0.9900 . ?
C50 H50A 0.9900 . ?
C50 H50B 0.9900 . ?

loop_
_geom_hbond_atom_site_label_D
_geom_hbond_atom_site_label_H
_geom_hbond_atom_site_label_A
_geom_hbond_distance_DH
_geom_hbond_distance_HA
_geom_hbond_distance_DA
_geom_hbond_angle_DHA
_geom_hbond_site_symmetry_A
N1 H1N O4 0.88 1.99 2.824(3) 157.7 3_656
N2 H2N O4 0.88 2.22 2.986(3) 144.8 3_656
N3 H3N O1 0.88 2.00 2.826(3) 155.5 .
N4 H4N O1 0.88 2.13 2.922(3) 149.8 .

loop_
_geom_torsion_atom_site_label_1
_geom_torsion_atom_site_label_2
_geom_torsion_atom_site_label_3
_geom_torsion_atom_site_label_4
_geom_torsion
_geom_torsion_site_symmetry_1
_geom_torsion_site_symmetry_2
_geom_torsion_site_symmetry_3
_geom_torsion_site_symmetry_4
_geom_torsion_publ_flag
C10 C1 C2 C3 -3.1(5) . . . . ?
C11 C1 C2 C3 175.7(3) . . . . ?
C1 C2 C3 C4 1.5(6) . . . . ?
C2 C3 C4 C5 0.7(6) . . . . ?
C3 C4 C5 C6 177.3(4) . . . . ?
C3 C4 C5 C10 -1.0(6) . . . . ?
C4 C5 C6 C7 -179.1(4) . . . . ?
C10 C5 C6 C7 -0.8(6) . . . . ?
C5 C6 C7 C8 0.4(7) . . . . ?
C6 C7 C8 C9 -0.9(6) . . . . ?
C7 C8 C9 C10 1.9(6) . . . . ?
C8 C9 C10 C5 -2.3(5) . . . . ?
C8 C9 C10 C1 178.5(3) . . . . ?
C4 C5 C10 C9 -179.9(3) . . . . ?
C6 C5 C10 C9 1.8(5) . . . . ?
C4 C5 C10 C1 -0.6(5) . . . . ?
C6 C5 C10 C1 -179.0(3) . . . . ?
C2 C1 C10 C9 -178.1(3) . . . . ?
C11 C1 C10 C9 3.1(5) . . . . ?
C2 C1 C10 C5 2.7(5) . . . . ?
C11 C1 C10 C5 -176.1(3) . . . . ?
C13 N1 C11 C1 -145.8(3) . . . . ?
C13 N1 C11 C12 87.5(4) . . . . ?
C2 C1 C11 N1 -105.5(4) . . . . ?
C10 C1 C11 N1 73.2(4) . . . . ?
C2 C1 C11 C12 17.5(5) . . . . ?
C10 C1 C11 C12 -163.7(3) . . . . ?
C11 N1 C13 O1 2.4(5) . . . . ?
C11 N1 C13 N2 -177.1(3) . . . . ?
C14 N2 C13 O1 9.6(5) . . . . ?
C14 N2 C13 N1 -171.0(3) . . . . ?
C13 N2 C14 C17 177.2(3) . . . . ?
C13 N2 C14 C15 -64.5(4) . . . . ?
C13 N2 C14 C19 59.8(4) . . . . ?
N2 C14 C15 C16 -51.3(4) . . . . ?
C17 C14 C15 C16 64.3(4) . . . . ?
C19 C14 C15 C16 -177.0(3) . . . . ?
C18 O3 C17 O2 -1.3(5) . . . . ?
C18 O3 C17 C14 178.0(3) . . . . ?
N2 C14 C17 O2 -3.8(5) . . . . ?
C15 C14 C17 O2 -123.4(4) . . . . ?
C19 C14 C17 O2 116.7(4) . . . . ?
N2 C14 C17 O3 176.9(3) . . . . ?
C15 C14 C17 O3 57.3(4) . . . . ?
C19 C14 C17 O3 -62.6(4) . . . . ?
N2 C14 C19 C20 69.6(4) . . . . ?
C17 C14 C19 C20 -46.0(4) . . . . ?
C15 C14 C19 C20 -165.4(3) . . . . ?
C14 C19 C20 C25 -65.7(4) . . . . ?
C14 C19 C20 C21 171.3(3) . . . . ?
C25 C20 C21 C22 52.3(4) . . . . ?
C19 C20 C21 C22 178.0(3) . . . . ?
C20 C21 C22 C23 -54.7(5) . . . . ?
C21 C22 C23 C24 55.5(5) . . . . ?
C22 C23 C24 C25 -55.9(5) . . . . ?
C19 C20 C25 C24 -175.3(3) . . . . ?
C21 C20 C25 C24 -52.7(4) . . . . ?
C23 C24 C25 C20 55.9(5) . . . . ?
C35 C26 C27 C28 0.9(5) . . . . ?
C36 C26 C27 C28 178.8(3) . . . . ?
C26 C27 C28 C29 -0.4(6) . . . . ?
C27 C28 C29 C30 -0.6(6) . . . . ?
C28 C29 C30 C35 1.0(6) . . . . ?
C28 C29 C30 C31 -176.4(4) . . . . ?
C29 C30 C31 C32 176.4(4) . . . . ?
C35 C30 C31 C32 -1.1(5) . . . . ?
C30 C31 C32 C33 2.4(6) . . . . ?
C31 C32 C33 C34 -1.3(6) . . . . ?
C32 C33 C34 C35 -1.2(6) . . . . ?
C33 C34 C35 C30 2.4(5) . . . . ?
C33 C34 C35 C26 -175.8(3) . . . . ?
C29 C30 C35 C34 -178.8(3) . . . . ?
C31 C30 C35 C34 -1.3(5) . . . . ?
C29 C30 C35 C26 -0.5(5) . . . . ?
C31 C30 C35 C26 177.0(3) . . . . ?
C27 C26 C35 C34 177.8(3) . . . . ?
C36 C26 C35 C34 -0.1(5) . . . . ?
C27 C26 C35 C30 -0.4(5) . . . . ?
C36 C26 C35 C30 -178.3(3) . . . . ?
C38 N3 C36 C37 89.3(4) . . . . ?
C38 N3 C36 C26 -143.2(3) . . . . ?
C27 C26 C36 N3 -108.0(4) . . . . ?
C35 C26 C36 N3 69.9(4) . . . . ?
C27 C26 C36 C37 16.6(5) . . . . ?
C35 C26 C36 C37 -165.6(3) . . . . ?
C36 N3 C38 O4 1.6(5) . . . . ?
C36 N3 C38 N4 -179.0(3) . . . . ?
C39 N4 C38 O4 3.2(5) . . . . ?
C39 N4 C38 N3 -176.2(3) . . . . ?
C38 N4 C39 C42 178.4(3) . . . . ?
C38 N4 C39 C40 -62.3(4) . . . . ?
C38 N4 C39 C44 62.2(4) . . . . ?
N4 C39 C40 C41 -46.4(4) . . . . ?
C42 C39 C40 C41 69.5(4) . . . . ?
C44 C39 C40 C41 -172.2(3) . . . . ?
C43 O6 C42 O5 -5.0(5) . . . . ?
C43 O6 C42 C39 173.3(3) . . . . ?
N4 C39 C42 O5 -8.5(5) . . . . ?
C40 C39 C42 O5 -128.5(4) . . . . ?
C44 C39 C42 O5 111.3(4) . . . . ?
N4 C39 C42 O6 173.3(2) . . . . ?
C40 C39 C42 O6 53.3(4) . . . . ?
C44 C39 C42 O6 -66.9(3) . . . . ?
N4 C39 C44 C45 69.0(4) . . . . ?
C42 C39 C44 C45 -45.7(4) . . . . ?
C40 C39 C44 C45 -165.9(3) . . . . ?
C39 C44 C45 C50 -61.8(4) . . . . ?
C39 C44 C45 C46 174.5(3) . . . . ?
C50 C45 C46 C47 52.7(4) . . . . ?
C44 C45 C46 C47 178.5(3) . . . . ?
C45 C46 C47 C48 -53.9(5) . . . . ?
C46 C47 C48 C49 54.0(5) . . . . ?
C47 C48 C49 C50 -54.8(5) . . . . ?
C44 C45 C50 C49 -176.0(3) . . . . ?
C46 C45 C50 C49 -52.9(4) . . . . ?
C48 C49 C50 C45 55.1(5) . . . . ?
